data_7007077
loop_
_publ_author_name
'G\"adt, Torben'
'Eichele, Klaus'
'Wesemann, Lars'

_publ_section_title
;
 Bonding modes of stanna-closo-dodecaborate: eta1(Sn) to eta3(BH)
 rearrangement reactions in zwitterionic stanna-closo-dodecaborate
 ruthenium complexes.
;
_journal_issue 22
_journal_name_full 'Dalton transactions (Cambridge, England : 2003)'
_journal_page_first 2706
_journal_page_last 2713
_journal_paper_doi 10.1039/b517138e
_journal_year 2006
_chemical_formula_moiety 'C41 H50 B11 P3 Ru Sn, C H2 Cl2'
_chemical_formula_sum 'C42 H52 B11 Cl2 P3 Ru Sn'
_chemical_formula_weight 1059.32
_chemical_name_systematic
;
?
;
_space_group_IT_number 14
_symmetry_cell_setting monoclinic
_symmetry_space_group_name_Hall '-P 2yn'
_symmetry_space_group_name_H-M 'P 1 21/n 1'
_atom_sites_solution_hydrogens geom
_atom_sites_solution_primary direct
_atom_sites_solution_secondary difmap
_audit_creation_method SHELXL
_cell_angle_alpha 90.00
_cell_angle_beta 102.678(3)
_cell_angle_gamma 90.00
_cell_formula_units_Z 4
_cell_length_a 14.5342(5)
_cell_length_b 19.8489(6)
_cell_length_c 16.8374(6)
_cell_measurement_reflns_used 67872
_cell_measurement_temperature 173(2)
_cell_measurement_theta_max 59.22
_cell_measurement_theta_min 6.11
_cell_volume 4739.0(3)
_computing_cell_refinement 'X-AREA (Stoe & Cie, 2004)'
_computing_data_collection 'X-AREA (Stoe & Cie, 2004)'
_computing_data_reduction 'X-AREA (Stoe & Cie, 2004)'
_computing_molecular_graphics 'Ortep-3 for Windows (Farrugia, 1997)'
_computing_publication_material 'SHELXL97 and WinGX (Farrugia, 1999)'
_computing_structure_refinement 'SHELXL-97 (Sheldrick, 1997)'
_computing_structure_solution 'SHELXS-97 (Sheldrick, 1997)'
_diffrn_ambient_temperature 173(2)
_diffrn_measured_fraction_theta_full 0.988
_diffrn_measured_fraction_theta_max 0.988
_diffrn_measurement_device_type 'STOE IPDS 2T'
_diffrn_measurement_method /w
_diffrn_radiation_monochromator graphite
_diffrn_radiation_source 'fine-focus sealed tube'
_diffrn_radiation_type MoK\a
_diffrn_radiation_wavelength 0.71073
_diffrn_reflns_av_R_equivalents 0.0385
_diffrn_reflns_av_sigmaI/netI 0.0248
_diffrn_reflns_limit_h_max 19
_diffrn_reflns_limit_h_min -19
_diffrn_reflns_limit_k_max 26
_diffrn_reflns_limit_k_min -27
_diffrn_reflns_limit_l_max 23
_diffrn_reflns_limit_l_min -23
_diffrn_reflns_number 53146
_diffrn_reflns_theta_full 29.27
_diffrn_reflns_theta_max 29.27
_diffrn_reflns_theta_min 3.22
_exptl_absorpt_coefficient_mu 1.091
_exptl_absorpt_correction_T_max 0.9035
_exptl_absorpt_correction_T_min 0.7690
_exptl_absorpt_correction_type numerical
_exptl_absorpt_process_details 'X-Red and X-Shape (Stoe & Cie, 2004)'
_exptl_crystal_colour yellow
_exptl_crystal_density_diffrn 1.485
_exptl_crystal_density_method 'not measured'
_exptl_crystal_description block
_exptl_crystal_F_000 2128
_exptl_crystal_size_max 0.26
_exptl_crystal_size_mid 0.24
_exptl_crystal_size_min 0.17
_refine_diff_density_max 1.680
_refine_diff_density_min -1.448
_refine_diff_density_rms 0.093
_refine_ls_extinction_method none
_refine_ls_goodness_of_fit_ref 1.104
_refine_ls_hydrogen_treatment mixed
_refine_ls_matrix_type full
_refine_ls_number_parameters 740
_refine_ls_number_reflns 12762
_refine_ls_number_restraints 0
_refine_ls_restrained_S_all 1.104
_refine_ls_R_factor_all 0.0535
_refine_ls_R_factor_gt 0.0444
_refine_ls_shift/su_max 0.002
_refine_ls_shift/su_mean 0.000
_refine_ls_structure_factor_coef Fsqd
_refine_ls_weighting_details 'calc w=1/[\s^2^(Fo^2^)+(0.0381P)^2^+10.1607P] where P=(Fo^2^+2Fc^2^)/3'
_refine_ls_weighting_scheme calc
_refine_ls_wR_factor_gt 0.0974
_refine_ls_wR_factor_ref 0.1012
_reflns_number_gt 11204
_reflns_number_total 12762
_reflns_threshold_expression >2sigma(I)
_cod_data_source_file b517138e.txt
_cod_data_source_block tg01
_cod_depositor_comments
;
The following automatic conversions were performed:
'_symmetry_cell_setting' value 'Monoclinic' changed to 'monoclinic'
according to '/home/saulius/struct/CIF-dictionaries/cif_core.dic'
dictionary named 'cif_core.dic' version 2.4.1 from
2010-06-29.

'_exptl_absorpt_correction_type' value 'Numerical' changed to
'numerical' according to
'/home/saulius/struct/CIF-dictionaries/cif_core.dic' dictionary named
'cif_core.dic' version 2.4.1 from 2010-06-29.

Automatic conversion script
Id: cif_fix_enum 1527 2010-12-29 10:47:43Z saulius 
;
_cod_original_sg_symbol_H-M P21/n
_cod_database_code 7007077

loop_
_symmetry_equiv_pos_as_xyz
'x, y, z'
'-x+1/2, y+1/2, -z+1/2'
'-x, -y, -z'
'x-1/2, -y-1/2, z-1/2'

loop_
_atom_site_label
_atom_site_type_symbol
_atom_site_fract_x
_atom_site_fract_y
_atom_site_fract_z
_atom_site_U_iso_or_equiv
_atom_site_adp_type
_atom_site_occupancy
_atom_site_symmetry_multiplicity
_atom_site_calc_flag
_atom_site_refinement_flags
_atom_site_disorder_assembly
_atom_site_disorder_group
C1 C 0.7370(2) 0.28779(16) 0.23886(18) 0.0242(6) Uani 1 1 d . . .
H1A H 0.736(3) 0.335(2) 0.244(2) 0.034(10) Uiso 1 1 d . . .
H1B H 0.692(2) 0.2709(18) 0.266(2) 0.019(8) Uiso 1 1 d . . .
C2 C 0.70673(19) 0.26915(16) 0.14768(17) 0.0236(5) Uani 1 1 d . . .
C3 C 0.7789(2) 0.29388(16) 0.09956(18) 0.0233(5) Uani 1 1 d . . .
H3A H 0.750(3) 0.295(2) 0.042(3) 0.039(11) Uiso 1 1 d . . .
H3B H 0.794(3) 0.3387(19) 0.114(2) 0.024(9) Uiso 1 1 d . . .
C4 C 0.6865(2) 0.19324(16) 0.13499(18) 0.0245(6) Uani 1 1 d . . .
H4A H 0.674(3) 0.181(2) 0.077(2) 0.031(10) Uiso 1 1 d . . .
H4B H 0.630(3) 0.180(2) 0.152(3) 0.044(12) Uiso 1 1 d . . .
C5 C 0.6133(2) 0.3062(2) 0.1149(2) 0.0329(7) Uani 1 1 d . . .
H5A H 0.624(3) 0.357(2) 0.117(2) 0.039(11) Uiso 1 1 d . . .
H5B H 0.583(3) 0.293(2) 0.061(3) 0.034(10) Uiso 1 1 d . . .
H5C H 0.568(3) 0.2972(19) 0.146(2) 0.026(9) Uiso 1 1 d . . .
C10 C 0.4030(5) 0.1852(5) 0.2290(5) 0.120(3) Uani 1 1 d . . .
H10A H 0.3428 0.2057 0.2049 0.144 Uiso 1 1 calc R . .
H10B H 0.3916 0.1519 0.2679 0.144 Uiso 1 1 calc R . .
C111 C 0.8305(2) 0.24021(16) 0.39553(17) 0.0246(6) Uani 1 1 d . . .
C112 C 0.8714(3) 0.18631(18) 0.4419(2) 0.0359(7) Uani 1 1 d . . .
H112 H 0.915(3) 0.158(3) 0.424(3) 0.054(13) Uiso 1 1 d . . .
C113 C 0.8489(4) 0.1726(2) 0.5166(2) 0.0483(10) Uani 1 1 d . . .
H113 H 0.871(3) 0.139(3) 0.543(3) 0.050(13) Uiso 1 1 d . . .
C114 C 0.7840(4) 0.2114(3) 0.5436(3) 0.0506(11) Uani 1 1 d . . .
H114 H 0.774(4) 0.198(3) 0.586(3) 0.069(16) Uiso 1 1 d . . .
C115 C 0.7443(3) 0.2668(3) 0.4992(3) 0.0518(11) Uani 1 1 d . . .
H115 H 0.707(4) 0.297(3) 0.521(3) 0.059(14) Uiso 1 1 d . . .
C116 C 0.7681(3) 0.2817(2) 0.4257(2) 0.0420(9) Uani 1 1 d . . .
H116 H 0.737(3) 0.317(2) 0.394(3) 0.048(13) Uiso 1 1 d . . .
C121 C 0.9262(2) 0.33578(14) 0.31701(17) 0.0225(5) Uani 1 1 d . . .
C122 C 1.0081(2) 0.33260(16) 0.3786(2) 0.0304(6) Uani 1 1 d . . .
H122 H 1.020(3) 0.292(2) 0.411(3) 0.046(12) Uiso 1 1 d . . .
C123 C 1.0690(2) 0.38727(19) 0.3934(2) 0.0359(7) Uani 1 1 d . . .
H123 H 1.121(3) 0.385(2) 0.435(3) 0.049(13) Uiso 1 1 d . . .
C124 C 1.0499(3) 0.44521(18) 0.3465(2) 0.0380(8) Uani 1 1 d . . .
H124 H 1.089(3) 0.479(2) 0.356(3) 0.049(13) Uiso 1 1 d . . .
C125 C 0.9693(3) 0.44880(17) 0.2862(2) 0.0360(7) Uani 1 1 d . . .
H125 H 0.959(3) 0.485(2) 0.255(2) 0.028(9) Uiso 1 1 d . . .
C126 C 0.9075(2) 0.39457(16) 0.2716(2) 0.0283(6) Uani 1 1 d . . .
H126 H 0.851(3) 0.399(2) 0.229(2) 0.035(10) Uiso 1 1 d . . .
C211 C 0.9743(2) 0.31655(14) 0.10709(17) 0.0217(5) Uani 1 1 d . . .
C212 C 1.0562(2) 0.32896(18) 0.1652(2) 0.0297(6) Uani 1 1 d . . .
H212 H 1.070(3) 0.302(2) 0.204(3) 0.048(13) Uiso 1 1 d . . .
C213 C 1.1141(3) 0.3828(2) 0.1566(2) 0.0371(8) Uani 1 1 d . . .
H213 H 1.170(3) 0.391(2) 0.198(2) 0.033(10) Uiso 1 1 d . . .
C214 C 1.0904(3) 0.42481(19) 0.0901(2) 0.0376(8) Uani 1 1 d . . .
H214 H 1.129(3) 0.459(2) 0.084(2) 0.037(11) Uiso 1 1 d . . .
C215 C 1.0093(3) 0.41236(18) 0.0313(2) 0.0344(7) Uani 1 1 d . . .
H215 H 0.995(3) 0.437(2) -0.013(3) 0.049(13) Uiso 1 1 d . . .
C216 C 0.9517(2) 0.35844(16) 0.03916(19) 0.0284(6) Uani 1 1 d . . .
H216 H 0.898(3) 0.3496(19) 0.000(2) 0.026(9) Uiso 1 1 d . . .
C221 C 0.8912(2) 0.20277(15) 0.02124(17) 0.0246(6) Uani 1 1 d . . .
C222 C 0.9771(3) 0.17636(19) 0.0123(2) 0.0351(7) Uani 1 1 d . . .
H222 H 1.032(3) 0.185(2) 0.054(3) 0.042(12) Uiso 1 1 d . . .
C223 C 0.9824(4) 0.1393(2) -0.0570(2) 0.0460(10) Uani 1 1 d . . .
H223 H 1.037(4) 0.122(3) -0.062(3) 0.057(14) Uiso 1 1 d . . .
C224 C 0.9022(4) 0.1280(2) -0.1166(2) 0.0488(10) Uani 1 1 d . . .
H224 H 0.904(3) 0.104(3) -0.164(3) 0.059(14) Uiso 1 1 d . . .
C225 C 0.8176(3) 0.1543(2) -0.1083(2) 0.0455(9) Uani 1 1 d . . .
H225 H 0.762(3) 0.148(2) -0.149(3) 0.044(12) Uiso 1 1 d . . .
C226 C 0.8114(3) 0.19187(19) -0.0396(2) 0.0335(7) Uani 1 1 d . . .
H226 H 0.754(3) 0.210(2) -0.037(2) 0.035(10) Uiso 1 1 d . . .
C311 C 0.7366(2) 0.09510(16) 0.26889(17) 0.0245(6) Uani 1 1 d . . .
C312 C 0.7818(2) 0.03640(18) 0.3025(2) 0.0317(7) Uani 1 1 d . . .
H312 H 0.826(3) 0.017(2) 0.283(3) 0.041(12) Uiso 1 1 d . . .
C313 C 0.7576(3) 0.0074(2) 0.3703(2) 0.0375(8) Uani 1 1 d . . .
H313 H 0.790(3) -0.029(2) 0.391(3) 0.037(11) Uiso 1 1 d . . .
C314 C 0.6890(3) 0.0361(2) 0.4043(2) 0.0439(9) Uani 1 1 d . . .
H314 H 0.675(4) 0.019(3) 0.450(3) 0.061(15) Uiso 1 1 d . . .
C315 C 0.6440(3) 0.0940(2) 0.3717(2) 0.0448(9) Uani 1 1 d . . .
H315 H 0.597(4) 0.114(3) 0.395(3) 0.057(14) Uiso 1 1 d . . .
C316 C 0.6679(2) 0.12396(19) 0.3038(2) 0.0331(7) Uani 1 1 d . . .
H316 H 0.637(3) 0.1635(19) 0.283(2) 0.024(9) Uiso 1 1 d . . .
C321 C 0.7613(2) 0.06322(15) 0.11209(17) 0.0254(6) Uani 1 1 d . . .
C322 C 0.8287(3) 0.04353(17) 0.06959(19) 0.0324(7) Uani 1 1 d . . .
H322 H 0.888(3) 0.067(2) 0.078(3) 0.047(12) Uiso 1 1 d . . .
C323 C 0.8104(3) -0.00915(19) 0.0139(2) 0.0399(8) Uani 1 1 d . . .
H323 H 0.857(3) -0.023(2) -0.012(3) 0.039(11) Uiso 1 1 d . . .
C324 C 0.7250(3) -0.0423(2) 0.0009(2) 0.0467(10) Uani 1 1 d . . .
H324 H 0.713(3) -0.076(2) -0.034(3) 0.042(12) Uiso 1 1 d . . .
C325 C 0.6576(3) -0.0238(2) 0.0429(3) 0.0487(10) Uani 1 1 d . . .
H325 H 0.603(4) -0.043(3) 0.032(3) 0.060(15) Uiso 1 1 d . . .
C326 C 0.6748(3) 0.0292(2) 0.0981(2) 0.0379(8) Uani 1 1 d . . .
H326 H 0.632(3) 0.040(2) 0.127(2) 0.035(11) Uiso 1 1 d . . .
Cl1 Cl 0.44260(10) 0.14294(9) 0.15221(13) 0.0923(5) Uani 1 1 d . . .
Cl2 Cl 0.46970(16) 0.24239(13) 0.2782(2) 0.1498(12) Uani 1 1 d . . .
Sn1 Sn 1.075661(18) 0.016030(13) 0.411693(15) 0.03169(8) Uani 0.9111(8) 1 d P A 1
B1 B 1.0163(2) 0.09977(17) 0.3145(2) 0.0167(6) Uani 0.9111(8) 1 d P A 1
H1 H 0.937(3) 0.119(2) 0.315(2) 0.024(10) Uiso 0.9111(8) 1 d P A 1
B2 B 1.1186(3) 0.1306(2) 0.3874(2) 0.0235(7) Uani 0.9111(8) 1 d P A 1
H2 H 1.115(3) 0.163(2) 0.441(3) 0.030(11) Uiso 0.9111(8) 1 d P A 1
B3 B 1.2115(3) 0.0708(2) 0.3831(3) 0.0285(8) Uani 0.9111(8) 1 d P A 1
H3 H 1.274(4) 0.064(3) 0.438(3) 0.053(15) Uiso 0.9111(8) 1 d P A 1
B4 B 1.1637(3) 0.0046(2) 0.3076(3) 0.0293(8) Uani 0.9111(8) 1 d P A 1
H4 H 1.192(3) -0.047(2) 0.315(3) 0.035(11) Uiso 0.9111(8) 1 d P A 1
B5 B 1.0423(3) 0.02367(17) 0.2649(2) 0.0228(7) Uani 0.9111(8) 1 d P A 1
B6 B 1.0417(3) 0.10152(19) 0.2196(2) 0.0206(6) Uani 0.9111(8) 1 d P A 1
H6 H 0.982(3) 0.120(2) 0.164(3) 0.032(11) Uiso 0.9111(8) 1 d P A 1
B7 B 1.0856(2) 0.16384(18) 0.2892(2) 0.0183(6) Uani 0.9111(8) 1 d P A 1
H7 H 1.042(3) 0.2174(19) 0.275(2) 0.020(9) Uiso 0.9111(8) 1 d P A 1
B8 B 1.2064(3) 0.1490(2) 0.3305(3) 0.0270(8) Uani 0.9111(8) 1 d P A 1
H8 H 1.251(3) 0.185(2) 0.350(2) 0.020 Uiso 0.9111(8) 1 d P A 1
B9 B 1.2327(3) 0.0719(2) 0.2834(3) 0.0304(8) Uani 0.9111(8) 1 d P A 1
H9 H 1.313(3) 0.063(2) 0.276(2) 0.031(11) Uiso 0.9111(8) 1 d P A 1
B10 B 1.1322(3) 0.0427(3) 0.2097(3) 0.0323(9) Uani 0.9111(8) 1 d P A 1
H10 H 1.1374 0.0162 0.1535 0.050 Uiso 0.9111(8) 1 calc PR A 1
B11 B 1.1570(3) 0.1320(2) 0.2248(2) 0.0248(7) Uani 0.9111(8) 1 d P A 1
H11 H 1.173(3) 0.163(2) 0.178(2) 0.022(9) Uiso 0.9111(8) 1 d P A 1
Sn1B Sn 1.0095(4) -0.0143(3) 0.2689(3) 0.070 Uiso 0.0889(8) 1 d PG A 2
B1B B 1.0238(18) 0.1065(12) 0.324(2) 0.050 Uiso 0.0889(8) 1 d PG A 2
B2B B 1.112(2) 0.0467(16) 0.3971(15) 0.050 Uiso 0.0889(8) 1 d PG A 2
B3B B 1.1887(16) 0.0045(14) 0.328(2) 0.050 Uiso 0.0889(8) 1 d PG A 2
B4B B 1.146(2) 0.0398(18) 0.2132(17) 0.050 Uiso 0.0889(8) 1 d PG A 2
B5B B 1.041(2) 0.1032(15) 0.210(2) 0.050 Uiso 0.0889(8) 1 d PG A 2
B6B B 1.094(3) 0.1728(18) 0.285(3) 0.050 Uiso 0.0889(8) 1 d PG A 2
B7B B 1.134(3) 0.141(2) 0.392(3) 0.050 Uiso 0.0889(8) 1 d PG A 2
B8B B 1.239(3) 0.080(2) 0.398(2) 0.050 Uiso 0.0889(8) 1 d PG A 2
B9B B 1.257(3) 0.075(2) 0.286(3) 0.050 Uiso 0.0889(8) 1 d PG A 2
B10B B 1.172(3) 0.135(2) 0.214(2) 0.050 Uiso 0.0889(8) 1 d PG A 2
B11B B 1.227(3) 0.160(2) 0.328(3) 0.050 Uiso 0.0889(8) 1 d PG A 2
P1 P 0.85434(5) 0.25936(4) 0.29540(4) 0.01922(13) Uani 1 1 d . A .
P2 P 0.89242(5) 0.24870(4) 0.11560(4) 0.01819(13) Uani 1 1 d . A .
P3 P 0.77820(5) 0.13336(4) 0.18422(4) 0.02017(14) Uani 1 1 d . A .
Ru Ru 0.922094(14) 0.180367(11) 0.227571(12) 0.01592(5) Uani 1 1 d . . .

loop_
_atom_site_aniso_label
_atom_site_aniso_U_11
_atom_site_aniso_U_22
_atom_site_aniso_U_33
_atom_site_aniso_U_23
_atom_site_aniso_U_13
_atom_site_aniso_U_12
C1 0.0184(12) 0.0274(15) 0.0268(14) 0.0032(11) 0.0049(10) 0.0058(11)
C2 0.0165(12) 0.0294(15) 0.0242(13) 0.0053(11) 0.0030(10) 0.0035(11)
C3 0.0189(12) 0.0257(14) 0.0250(13) 0.0066(11) 0.0044(10) 0.0019(11)
C4 0.0175(12) 0.0313(15) 0.0230(13) 0.0046(11) 0.0006(10) -0.0027(11)
C5 0.0189(13) 0.045(2) 0.0344(17) 0.0121(14) 0.0048(12) 0.0080(13)
C10 0.052(3) 0.181(9) 0.139(7) -0.006(6) 0.049(4) -0.020(5)
C111 0.0261(14) 0.0262(14) 0.0218(13) -0.0010(11) 0.0062(11) 0.0003(11)
C112 0.051(2) 0.0323(17) 0.0247(15) 0.0009(13) 0.0085(14) 0.0093(15)
C113 0.085(3) 0.035(2) 0.0267(17) 0.0071(15) 0.0159(19) 0.007(2)
C114 0.067(3) 0.060(3) 0.0308(18) 0.0035(18) 0.0245(19) -0.010(2)
C115 0.051(2) 0.074(3) 0.037(2) -0.001(2) 0.0248(18) 0.015(2)
C116 0.049(2) 0.048(2) 0.0328(17) 0.0031(16) 0.0172(16) 0.0204(18)
C121 0.0235(13) 0.0194(13) 0.0245(13) -0.0009(10) 0.0049(10) 0.0037(10)
C122 0.0306(15) 0.0237(15) 0.0336(16) -0.0006(12) 0.0000(12) 0.0045(12)
C123 0.0291(16) 0.0323(17) 0.0413(18) -0.0056(14) -0.0035(14) 0.0017(13)
C124 0.0386(18) 0.0260(16) 0.048(2) -0.0055(14) 0.0051(15) -0.0068(14)
C125 0.0449(19) 0.0200(15) 0.0426(19) 0.0011(13) 0.0087(15) 0.0003(14)
C126 0.0321(15) 0.0204(14) 0.0301(15) 0.0002(11) 0.0021(12) 0.0034(12)
C211 0.0216(12) 0.0203(13) 0.0245(13) 0.0021(10) 0.0082(10) -0.0029(10)
C212 0.0245(14) 0.0336(17) 0.0305(15) 0.0048(13) 0.0047(12) -0.0092(12)
C213 0.0297(16) 0.044(2) 0.0377(18) -0.0003(15) 0.0072(14) -0.0162(15)
C214 0.0387(18) 0.0330(18) 0.0441(19) -0.0001(15) 0.0157(15) -0.0159(15)
C215 0.0401(18) 0.0280(16) 0.0366(17) 0.0087(13) 0.0116(14) -0.0040(14)
C216 0.0289(15) 0.0276(15) 0.0284(15) 0.0055(12) 0.0055(12) -0.0035(12)
C221 0.0326(15) 0.0210(13) 0.0206(12) 0.0009(10) 0.0066(11) -0.0039(11)
C222 0.0418(19) 0.0354(18) 0.0292(16) -0.0020(13) 0.0102(14) 0.0052(15)
C223 0.067(3) 0.039(2) 0.0369(19) -0.0010(15) 0.0238(19) 0.0133(19)
C224 0.087(3) 0.0332(19) 0.0298(17) -0.0094(15) 0.0202(19) -0.008(2)
C225 0.063(3) 0.045(2) 0.0263(16) -0.0079(15) 0.0032(17) -0.0160(19)
C226 0.0372(18) 0.0360(18) 0.0259(15) -0.0002(13) 0.0037(13) -0.0099(14)
C311 0.0234(13) 0.0297(15) 0.0191(12) 0.0008(11) 0.0019(10) -0.0099(11)
C312 0.0324(16) 0.0336(17) 0.0265(15) 0.0029(12) 0.0008(12) -0.0079(14)
C313 0.046(2) 0.0346(18) 0.0278(16) 0.0106(13) -0.0013(14) -0.0120(16)
C314 0.056(2) 0.049(2) 0.0283(17) 0.0102(15) 0.0126(16) -0.0154(19)
C315 0.048(2) 0.056(2) 0.0359(19) 0.0047(17) 0.0206(17) -0.0090(19)
C316 0.0320(16) 0.0384(18) 0.0311(16) 0.0060(14) 0.0117(13) -0.0058(14)
C321 0.0336(15) 0.0225(13) 0.0173(12) 0.0017(10) -0.0008(11) -0.0074(12)
C322 0.0423(18) 0.0280(16) 0.0256(14) -0.0023(12) 0.0049(13) -0.0039(14)
C323 0.058(2) 0.0309(18) 0.0277(16) -0.0055(13) 0.0021(16) 0.0000(16)
C324 0.071(3) 0.0272(17) 0.0331(18) -0.0061(14) -0.0074(18) -0.0106(18)
C325 0.055(2) 0.038(2) 0.046(2) -0.0051(17) -0.0035(19) -0.0242(19)
C326 0.0383(19) 0.0375(19) 0.0352(17) -0.0016(14) 0.0022(15) -0.0160(15)
Cl1 0.0422(6) 0.0895(11) 0.1365(15) -0.0318(10) 0.0007(8) -0.0186(7)
Cl2 0.1047(15) 0.1226(17) 0.253(3) -0.104(2) 0.1070(19) -0.0231(13)
Sn1 0.03307(13) 0.03217(14) 0.02983(13) 0.01086(9) 0.00692(9) 0.00827(10)
B1 0.0153(13) 0.0169(14) 0.0177(14) -0.0007(11) 0.0035(11) 0.0031(11)
B2 0.0208(16) 0.0257(18) 0.0212(15) -0.0034(13) -0.0014(13) 0.0018(13)
B3 0.0178(16) 0.030(2) 0.033(2) 0.0034(15) -0.0037(14) 0.0050(14)
B4 0.0226(17) 0.0248(18) 0.040(2) -0.0012(15) 0.0052(15) 0.0092(14)
B5 0.0245(16) 0.0096(14) 0.0345(18) -0.0012(12) 0.0072(14) -0.0046(12)
B6 0.0201(15) 0.0223(16) 0.0198(15) -0.0027(12) 0.0052(12) 0.0020(12)
B7 0.0156(14) 0.0168(15) 0.0217(15) -0.0009(12) 0.0018(12) 0.0008(12)
B8 0.0174(16) 0.0279(19) 0.0345(19) -0.0016(15) 0.0030(14) -0.0001(14)
B9 0.0181(16) 0.0288(19) 0.045(2) -0.0004(16) 0.0083(16) 0.0058(15)
B10 0.031(2) 0.035(2) 0.0279(18) 0.0045(16) 0.0007(15) -0.0077(17)
B11 0.0182(16) 0.0287(18) 0.0302(18) 0.0009(14) 0.0113(13) 0.0008(14)
P1 0.0184(3) 0.0200(3) 0.0192(3) 0.0004(2) 0.0041(2) 0.0021(3)
P2 0.0158(3) 0.0193(3) 0.0194(3) 0.0018(2) 0.0038(2) -0.0014(2)
P3 0.0186(3) 0.0231(3) 0.0180(3) 0.0021(2) 0.0023(2) -0.0047(3)
Ru 0.01463(9) 0.01619(10) 0.01641(9) 0.00005(7) 0.00226(7) -0.00017(7)

loop_
_atom_type_symbol
_atom_type_description
_atom_type_scat_dispersion_real
_atom_type_scat_dispersion_imag
_atom_type_scat_source
C C 0.0033 0.0016 'International Tables Vol C Tables 4.2.6.8 and 6.1.1.4'
H H 0.0000 0.0000 'International Tables Vol C Tables 4.2.6.8 and 6.1.1.4'
B B 0.0013 0.0007 'International Tables Vol C Tables 4.2.6.8 and 6.1.1.4'
Cl Cl 0.1484 0.1585 'International Tables Vol C Tables 4.2.6.8 and 6.1.1.4'
P P 0.1023 0.0942 'International Tables Vol C Tables 4.2.6.8 and 6.1.1.4'
Ru Ru -1.2594 0.8363 'International Tables Vol C Tables 4.2.6.8 and 6.1.1.4'
Sn Sn -0.6537 1.4246 'International Tables Vol C Tables 4.2.6.8 and 6.1.1.4'

loop_
_geom_angle_atom_site_label_1
_geom_angle_atom_site_label_2
_geom_angle_atom_site_label_3
_geom_angle
_geom_angle_site_symmetry_1
_geom_angle_site_symmetry_3
_geom_angle_publ_flag
C2 C1 P1 117.9(2) . . ?
C2 C1 H1A 109(2) . . ?
P1 C1 H1A 107(2) . . ?
C2 C1 H1B 109(2) . . ?
P1 C1 H1B 108(2) . . ?
H1A C1 H1B 106(3) . . ?
C5 C2 C3 108.0(2) . . ?
C5 C2 C4 107.0(3) . . ?
C3 C2 C4 111.7(2) . . ?
C5 C2 C1 106.2(3) . . ?
C3 C2 C1 111.6(2) . . ?
C4 C2 C1 112.1(2) . . ?
C2 C3 P2 117.3(2) . . ?
C2 C3 H3A 110(2) . . ?
P2 C3 H3A 110(3) . . ?
C2 C3 H3B 108(2) . . ?
P2 C3 H3B 106(2) . . ?
H3A C3 H3B 105(3) . . ?
C2 C4 P3 118.1(2) . . ?
C2 C4 H4A 112(2) . . ?
P3 C4 H4A 104(2) . . ?
C2 C4 H4B 112(3) . . ?
P3 C4 H4B 106(3) . . ?
H4A C4 H4B 104(3) . . ?
C2 C5 H5A 110(2) . . ?
C2 C5 H5B 113(3) . . ?
H5A C5 H5B 109(3) . . ?
C2 C5 H5C 112(2) . . ?
H5A C5 H5C 107(3) . . ?
H5B C5 H5C 104(3) . . ?
Cl2 C10 Cl1 117.7(4) . . ?
Cl2 C10 H10A 107.9 . . ?
Cl1 C10 H10A 107.9 . . ?
Cl2 C10 H10B 107.9 . . ?
Cl1 C10 H10B 107.9 . . ?
H10A C10 H10B 107.2 . . ?
C112 C111 C116 118.9(3) . . ?
C112 C111 P1 122.4(2) . . ?
C116 C111 P1 118.7(3) . . ?
C111 C112 C113 120.3(3) . . ?
C111 C112 H112 121(3) . . ?
C113 C112 H112 119(3) . . ?
C114 C113 C112 120.3(4) . . ?
C114 C113 H113 119(3) . . ?
C112 C113 H113 121(3) . . ?
C113 C114 C115 120.3(4) . . ?
C113 C114 H114 113(4) . . ?
C115 C114 H114 127(4) . . ?
C114 C115 C116 119.7(4) . . ?
C114 C115 H115 120(3) . . ?
C116 C115 H115 120(3) . . ?
C115 C116 C111 120.5(4) . . ?
C115 C116 H116 119(3) . . ?
C111 C116 H116 120(3) . . ?
C126 C121 C122 118.6(3) . . ?
C126 C121 P1 123.5(2) . . ?
C122 C121 P1 117.7(2) . . ?
C123 C122 C121 120.2(3) . . ?
C123 C122 H122 122(3) . . ?
C121 C122 H122 118(3) . . ?
C122 C123 C124 120.3(3) . . ?
C122 C123 H123 119(3) . . ?
C124 C123 H123 121(3) . . ?
C125 C124 C123 119.7(3) . . ?
C125 C124 H124 120(3) . . ?
C123 C124 H124 120(3) . . ?
C124 C125 C126 120.3(3) . . ?
C124 C125 H125 119(3) . . ?
C126 C125 H125 120(3) . . ?
C125 C126 C121 120.9(3) . . ?
C125 C126 H126 118(2) . . ?
C121 C126 H126 121(2) . . ?
C212 C211 C216 119.0(3) . . ?
C212 C211 P2 123.3(2) . . ?
C216 C211 P2 117.7(2) . . ?
C213 C212 C211 120.6(3) . . ?
C213 C212 H212 122(3) . . ?
C211 C212 H212 118(3) . . ?
C214 C213 C212 120.2(3) . . ?
C214 C213 H213 121(2) . . ?
C212 C213 H213 119(2) . . ?
C213 C214 C215 119.6(3) . . ?
C213 C214 H214 119(3) . . ?
C215 C214 H214 121(3) . . ?
C216 C215 C214 120.5(3) . . ?
C216 C215 H215 119(3) . . ?
C214 C215 H215 121(3) . . ?
C215 C216 C211 120.1(3) . . ?
C215 C216 H216 121(2) . . ?
C211 C216 H216 119(2) . . ?
C226 C221 C222 119.1(3) . . ?
C226 C221 P2 124.5(3) . . ?
C222 C221 P2 116.4(2) . . ?
C221 C222 C223 120.3(4) . . ?
C221 C222 H222 118(3) . . ?
C223 C222 H222 121(3) . . ?
C224 C223 C222 120.1(4) . . ?
C224 C223 H223 120(3) . . ?
C222 C223 H223 120(3) . . ?
C225 C224 C223 119.8(4) . . ?
C225 C224 H224 118(3) . . ?
C223 C224 H224 122(3) . . ?
C224 C225 C226 120.7(4) . . ?
C224 C225 H225 121(3) . . ?
C226 C225 H225 118(3) . . ?
C221 C226 C225 119.9(4) . . ?
C221 C226 H226 122(3) . . ?
C225 C226 H226 118(3) . . ?
C316 C311 C312 119.4(3) . . ?
C316 C311 P3 123.3(2) . . ?
C312 C311 P3 117.1(2) . . ?
C313 C312 C311 119.8(4) . . ?
C313 C312 H312 117(3) . . ?
C311 C312 H312 123(3) . . ?
C314 C313 C312 120.5(4) . . ?
C314 C313 H313 123(3) . . ?
C312 C313 H313 117(3) . . ?
C315 C314 C313 120.2(3) . . ?
C315 C314 H314 119(3) . . ?
C313 C314 H314 121(3) . . ?
C314 C315 C316 120.0(4) . . ?
C314 C315 H315 120(3) . . ?
C316 C315 H315 120(3) . . ?
C311 C316 C315 120.1(4) . . ?
C311 C316 H316 121(2) . . ?
C315 C316 H316 119(2) . . ?
C322 C321 C326 119.1(3) . . ?
C322 C321 P3 123.3(2) . . ?
C326 C321 P3 117.6(3) . . ?
C321 C322 C323 120.4(3) . . ?
C321 C322 H322 120(3) . . ?
C323 C322 H322 120(3) . . ?
C324 C323 C322 119.9(4) . . ?
C324 C323 H323 121(3) . . ?
C322 C323 H323 120(3) . . ?
C323 C324 C325 120.5(4) . . ?
C323 C324 H324 121(3) . . ?
C325 C324 H324 119(3) . . ?
C324 C325 C326 120.1(4) . . ?
C324 C325 H325 120(3) . . ?
C326 C325 H325 120(4) . . ?
C325 C326 C321 120.1(4) . . ?
C325 C326 H326 119(3) . . ?
C321 C326 H326 120(3) . . ?
B1 Sn1 B3 74.49(12) . . ?
B1 Sn1 B4 74.44(12) . . ?
B3 Sn1 B4 45.57(15) . . ?
B1 Sn1 B2 44.63(12) . . ?
B3 Sn1 B2 44.24(13) . . ?
B4 Sn1 B2 76.50(14) . . ?
B1 Sn1 B5 44.41(11) . . ?
B3 Sn1 B5 75.83(13) . . ?
B4 Sn1 B5 43.72(13) . . ?
B2 Sn1 B5 76.67(12) . . ?
B6 B1 B7 60.09(19) . . ?
B6 B1 B5 58.5(2) . . ?
B7 B1 B5 108.0(2) . . ?
B6 B1 B2 108.2(2) . . ?
B7 B1 B2 58.98(19) . . ?
B5 B1 B2 111.8(2) . . ?
B6 B1 Sn1 122.6(2) . . ?
B7 B1 Sn1 122.96(19) . . ?
B5 B1 Sn1 69.51(16) . . ?
B2 B1 Sn1 69.36(16) . . ?
B6 B1 Ru 68.13(18) . . ?
B7 B1 Ru 69.11(16) . . ?
B5 B1 Ru 115.3(2) . . ?
B2 B1 Ru 117.6(2) . . ?
Sn1 B1 Ru 166.12(16) . . ?
B6 B1 H1 113.6(18) . . ?
B7 B1 H1 112.4(19) . . ?
B5 B1 H1 123.8(19) . . ?
B2 B1 H1 121.9(19) . . ?
Sn1 B1 H1 114.4(18) . . ?
Ru B1 H1 51.8(18) . . ?
B7 B2 B8 59.8(2) . . ?
B7 B2 B3 105.2(3) . . ?
B8 B2 B3 59.2(2) . . ?
B7 B2 B1 58.17(18) . . ?
B8 B2 B1 106.3(2) . . ?
B3 B2 B1 105.0(2) . . ?
B7 B2 Sn1 119.2(2) . . ?
B8 B2 Sn1 121.5(2) . . ?
B3 B2 Sn1 67.18(18) . . ?
B1 B2 Sn1 66.01(16) . . ?
B7 B2 H2 120(2) . . ?
B8 B2 H2 118(2) . . ?
B3 B2 H2 125(2) . . ?
B1 B2 H2 125(2) . . ?
Sn1 B2 H2 110(2) . . ?
B9 B3 B8 61.0(2) . . ?
B9 B3 B2 108.4(3) . . ?
B8 B3 B2 59.9(2) . . ?
B9 B3 B4 58.4(2) . . ?
B8 B3 B4 107.9(3) . . ?
B2 B3 B4 108.8(2) . . ?
B9 B3 Sn1 121.2(2) . . ?
B8 B3 Sn1 123.4(2) . . ?
B2 B3 Sn1 68.58(18) . . ?
B4 B3 Sn1 67.35(18) . . ?
B9 B3 H3 119(3) . . ?
B8 B3 H3 116(3) . . ?
B2 B3 H3 120(3) . . ?
B4 B3 H3 126(3) . . ?
Sn1 B3 H3 109(3) . . ?
B9 B4 B10 60.6(2) . . ?
B9 B4 B5 107.8(3) . . ?
B10 B4 B5 60.6(2) . . ?
B9 B4 B3 58.5(2) . . ?
B10 B4 B3 108.4(3) . . ?
B5 B4 B3 108.2(2) . . ?
B9 B4 Sn1 121.1(2) . . ?
B10 B4 Sn1 124.6(2) . . ?
B5 B4 Sn1 68.74(18) . . ?
B3 B4 Sn1 67.08(18) . . ?
B9 B4 H4 120(2) . . ?
B10 B4 H4 121(2) . . ?
B5 B4 H4 124(2) . . ?
B3 B4 H4 120(2) . . ?
Sn1 B4 H4 105(2) . . ?
B6 B5 B4 106.0(3) . . ?
B6 B5 B10 61.2(2) . . ?
B4 B5 B10 59.3(2) . . ?
B6 B5 B1 58.17(18) . . ?
B4 B5 B1 106.2(2) . . ?
B10 B5 B1 108.2(3) . . ?
B6 B5 Sn1 119.3(2) . . ?
B4 B5 Sn1 67.54(19) . . ?
B10 B5 Sn1 122.3(2) . . ?
B1 B5 Sn1 66.08(16) . . ?
B1 B6 B5 63.4(2) . . ?
B1 B6 B7 60.40(19) . . ?
B5 B6 B7 112.2(3) . . ?
B1 B6 B11 110.9(2) . . ?
B5 B6 B11 111.9(3) . . ?
B7 B6 B11 61.1(2) . . ?
B1 B6 B10 112.7(3) . . ?
B5 B6 B10 61.6(2) . . ?
B7 B6 B10 111.1(3) . . ?
B11 B6 B10 61.3(2) . . ?
B1 B6 Ru 69.52(17) . . ?
B5 B6 Ru 120.1(2) . . ?
B7 B6 Ru 69.77(16) . . ?
B11 B6 Ru 118.2(2) . . ?
B10 B6 Ru 177.8(2) . . ?
B1 B6 H6 118(2) . . ?
B5 B6 H6 124(2) . . ?
B7 B6 H6 115(2) . . ?
B11 B6 H6 117(2) . . ?
B10 B6 H6 123(2) . . ?
Ru B6 H6 55(2) . . ?
B6 B7 B1 59.51(19) . . ?
B6 B7 B2 110.8(2) . . ?
B1 B7 B2 62.9(2) . . ?
B6 B7 B8 109.6(2) . . ?
B1 B7 B8 111.2(2) . . ?
B2 B7 B8 61.4(2) . . ?
B6 B7 B11 60.5(2) . . ?
B1 B7 B11 109.8(2) . . ?
B2 B7 B11 111.6(2) . . ?
B8 B7 B11 61.1(2) . . ?
B6 B7 Ru 67.72(17) . . ?
B1 B7 Ru 68.44(15) . . ?
B2 B7 Ru 120.1(2) . . ?
B8 B7 Ru 177.1(2) . . ?
B11 B7 Ru 116.2(2) . . ?
B6 B7 H7 113.1(18) . . ?
B1 B7 H7 112.4(18) . . ?
B2 B7 H7 122.0(17) . . ?
B8 B7 H7 129.9(18) . . ?
B11 B7 H7 122.2(17) . . ?
Ru B7 H7 51.9(18) . . ?
B7 B8 B3 105.7(3) . . ?
B7 B8 B2 58.8(2) . . ?
B3 B8 B2 60.9(2) . . ?
B7 B8 B11 59.7(2) . . ?
B3 B8 B11 107.0(3) . . ?
B2 B8 B11 108.3(2) . . ?
B7 B8 B9 104.9(3) . . ?
B3 B8 B9 59.3(2) . . ?
B2 B8 B9 107.9(3) . . ?
B11 B8 B9 58.8(2) . . ?
B7 B8 H8 123(2) . . ?
B3 B8 H8 121(2) . . ?
B2 B8 H8 118(2) . . ?
B11 B8 H8 124(2) . . ?
B9 B8 H8 126(2) . . ?
B11 B9 B4 108.8(3) . . ?
B11 B9 B3 108.7(3) . . ?
B4 B9 B3 63.1(2) . . ?
B11 B9 B10 61.3(2) . . ?
B4 B9 B10 59.9(2) . . ?
B3 B9 B10 111.5(3) . . ?
B11 B9 B8 60.5(2) . . ?
B4 B9 B8 110.7(3) . . ?
B3 B9 B8 59.7(2) . . ?
B10 B9 B8 111.0(3) . . ?
B11 B9 H9 123(2) . . ?
B4 B9 H9 121(2) . . ?
B3 B9 H9 118(2) . . ?
B10 B9 H9 122(2) . . ?
B8 B9 H9 118(2) . . ?
B4 B10 B9 59.5(2) . . ?
B4 B10 B6 103.6(3) . . ?
B9 B10 B6 103.2(3) . . ?
B4 B10 B5 60.1(2) . . ?
B9 B10 B5 106.5(3) . . ?
B6 B10 B5 57.2(2) . . ?
B4 B10 B11 106.5(3) . . ?
B9 B10 B11 58.8(2) . . ?
B6 B10 B11 58.6(2) . . ?
B5 B10 B11 106.1(3) . . ?
B4 B10 H10 122.8 . . ?
B9 B10 H10 123.4 . . ?
B6 B10 H10 125.6 . . ?
B5 B10 H10 122.5 . . ?
B11 B10 H10 122.5 . . ?
B6 B11 B9 105.3(3) . . ?
B6 B11 B7 58.38(19) . . ?
B9 B11 B7 105.9(3) . . ?
B6 B11 B8 106.3(2) . . ?
B9 B11 B8 60.7(2) . . ?
B7 B11 B8 59.2(2) . . ?
B6 B11 B10 60.1(2) . . ?
B9 B11 B10 60.0(2) . . ?
B7 B11 B10 108.0(3) . . ?
B8 B11 B10 110.2(3) . . ?
B6 B11 H11 121(2) . . ?
B9 B11 H11 126(2) . . ?
B7 B11 H11 120(2) . . ?
B8 B11 H11 121(2) . . ?
B10 B11 H11 122(2) . . ?
B1B Sn1B B3B 74.5 . . ?
B1B Sn1B B4B 74.8 . . ?
B3B Sn1B B4B 45.7 . . ?
B1B Sn1B B5B 45.2 . . ?
B3B Sn1B B5B 76.9 . . ?
B4B Sn1B B5B 44.3 . . ?
B1B Sn1B B2B 44.5 . . ?
B3B Sn1B B2B 44.1 . . ?
B4B Sn1B B2B 76.5 . . ?
B5B Sn1B B2B 77.6 . . ?
B6B B1B B7B 60.0 . . ?
B6B B1B B2B 108.1 . . ?
B7B B1B B2B 59.0 . . ?
B6B B1B B5B 59.4 . . ?
B7B B1B B5B 109.0 . . ?
B2B B1B B5B 112.3 . . ?
B6B B1B Ru 69.0(12) . . ?
B7B B1B Ru 120.1(9) . . ?
B2B B1B Ru 176.1(17) . . ?
B5B B1B Ru 64.1(18) . . ?
B6B B1B Sn1B 122.5 . . ?
B7B B1B Sn1B 123.2 . . ?
B2B B1B Sn1B 69.6 . . ?
B5B B1B Sn1B 68.7 . . ?
Ru B1B Sn1B 109.4(12) . . ?
B6B B1B H1 116(3) . . ?
B7B B1B H1 135(2) . . ?
B2B B1B H1 133(3) . . ?
B5B B1B H1 103(3) . . ?
Ru B1B H1 50(2) . . ?
Sn1B B1B H1 98(2) . . ?
B7B B2B B8B 60.2 . . ?
B7B B2B B3B 105.6 . . ?
B8B B2B B3B 59.4 . . ?
B7B B2B B1B 58.0 . . ?
B8B B2B B1B 106.6 . . ?
B3B B2B B1B 105.3 . . ?
B7B B2B Sn1B 118.9 . . ?
B8B B2B Sn1B 121.5 . . ?
B3B B2B Sn1B 67.1 . . ?
B1B B2B Sn1B 65.9 . . ?
B9B B3B B8B 60.8 . . ?
B9B B3B B2B 108.3 . . ?
B8B B3B B2B 60.0 . . ?
B9B B3B B4B 58.4 . . ?
B8B B3B B4B 108.0 . . ?
B2B B3B B4B 108.8 . . ?
B9B B3B Sn1B 121.1 . . ?
B8B B3B Sn1B 123.6 . . ?
B2B B3B Sn1B 68.8 . . ?
B4B B3B Sn1B 67.2 . . ?
B9B B3B H4 125(3) . . ?
B8B B3B H4 148(3) . . ?
B2B B3B H4 127(3) . . ?
B4B B3B H4 99(3) . . ?
Sn1B B3B H4 83(3) . . ?
B9B B4B B10B 60.5 . . ?
B9B B4B B5B 108.9 . . ?
B10B B4B B5B 61.5 . . ?
B9B B4B B3B 58.6 . . ?
B10B B4B B3B 108.3 . . ?
B5B B4B B3B 108.8 . . ?
B9B B4B Sn1B 121.3 . . ?
B10B B4B Sn1B 124.5 . . ?
B5B B4B Sn1B 68.1 . . ?
B3B B4B Sn1B 67.2 . . ?
B6B B5B B4B 104.3 . . ?
B6B B5B B1B 57.1 . . ?
B4B B5B B1B 104.8 . . ?
B6B B5B B10B 60.3 . . ?
B4B B5B B10B 58.4 . . ?
B1B B5B B10B 106.2 . . ?
B6B B5B Ru 69.6(11) . . ?
B4B B5B Ru 171.5(16) . . ?
B1B B5B Ru 67.0(17) . . ?
B10B B5B Ru 120.4(10) . . ?
B6B B5B Sn1B 118.1 . . ?
B4B B5B Sn1B 67.5 . . ?
B1B B5B Sn1B 66.0 . . ?
B10B B5B Sn1B 121.2 . . ?
Ru B5B Sn1B 109.5(13) . . ?
B6B B5B H6 114(3) . . ?
B4B B5B H6 135(4) . . ?
B1B B5B H6 116(4) . . ?
B10B B5B H6 122(3) . . ?
Ru B5B H6 54(3) . . ?
Sn1B B5B H6 111(3) . . ?
B1B B6B B7B 60.1 . . ?
B1B B6B B5B 63.5 . . ?
B7B B6B B5B 112.4 . . ?
B1B B6B B11B 110.9 . . ?
B7B B6B B11B 61.3 . . ?
B5B B6B B11B 112.4 . . ?
B1B B6B B10B 112.4 . . ?
B7B B6B B10B 110.9 . . ?
B5B B6B B10B 61.8 . . ?
B11B B6B B10B 61.1 . . ?
B1B B6B Ru 66.3(12) . . ?
B7B B6B Ru 117.9(17) . . ?
B5B B6B Ru 64.0(13) . . ?
B11B B6B Ru 176.0(9) . . ?
B10B B6B Ru 116.8(17) . . ?
B1B B6B H7 102(3) . . ?
B7B B6B H7 117(4) . . ?
B5B B6B H7 108(3) . . ?
B11B B6B H7 136(3) . . ?
B10B B6B H7 130(4) . . ?
Ru B6B H7 48(2) . . ?
B6B B7B B1B 59.9 . . ?
B6B B7B B2B 111.2 . . ?
B1B B7B B2B 63.0 . . ?
B6B B7B B8B 109.8 . . ?
B1B B7B B8B 111.5 . . ?
B2B B7B B8B 61.4 . . ?
B6B B7B B11B 60.7 . . ?
B1B B7B B11B 110.2 . . ?
B2B B7B B11B 111.6 . . ?
B8B B7B B11B 61.1 . . ?
B6B B7B H2 123(4) . . ?
B1B B7B H2 108(4) . . ?
B2B B7B H2 108(4) . . ?
B8B B7B H2 125(4) . . ?
B11B B7B H2 134(3) . . ?
B7B B8B B3B 105.1 . . ?
B7B B8B B2B 58.4 . . ?
B3B B8B B2B 60.6 . . ?
B7B B8B B9B 104.7 . . ?
B3B B8B B9B 59.4 . . ?
B2B B8B B9B 107.7 . . ?
B7B B8B B11B 59.6 . . ?
B3B B8B B11B 107.0 . . ?
B2B B8B B11B 108.0 . . ?
B9B B8B B11B 58.9 . . ?
B7B B8B H3 129(6) . . ?
B3B B8B H3 107(5) . . ?
B2B B8B H3 107(5) . . ?
B9B B8B H3 126(6) . . ?
B11B B8B H3 139(5) . . ?
B11B B9B B4B 108.7 . . ?
B11B B9B B3B 108.6 . . ?
B4B B9B B3B 63.0 . . ?
B11B B9B B10B 61.3 . . ?
B4B B9B B10B 59.8 . . ?
B3B B9B B10B 111.3 . . ?
B11B B9B B8B 60.6 . . ?
B4B B9B B8B 110.7 . . ?
B3B B9B B8B 59.8 . . ?
B10B B9B B8B 111.2 . . ?
B11B B9B H9 127(4) . . ?
B4B B9B H9 117(4) . . ?
B3B B9B H9 116(5) . . ?
B10B B9B H9 122(5) . . ?
B8B B9B H9 121(5) . . ?
B4B B10B B9B 59.7 . . ?
B4B B10B B6B 103.6 . . ?
B9B B10B B6B 103.2 . . ?
B4B B10B B11B 106.7 . . ?
B9B B10B B11B 58.9 . . ?
B6B B10B B11B 58.4 . . ?
B4B B10B B5B 60.1 . . ?
B9B B10B B5B 107.2 . . ?
B6B B10B B5B 57.8 . . ?
B11B B10B B5B 106.9 . . ?
B4B B10B H11 134(5) . . ?
B9B B10B H11 140(5) . . ?
B6B B10B H11 107(6) . . ?
B11B B10B H11 119(4) . . ?
B5B B10B H11 111(5) . . ?
B6B B11B B9B 105.5 . . ?
B6B B11B B7B 58.0 . . ?
B9B B11B B7B 105.7 . . ?
B6B B11B B8B 106.3 . . ?
B9B B11B B8B 60.5 . . ?
B7B B11B B8B 59.4 . . ?
B6B B11B B10B 60.5 . . ?
B9B B11B B10B 59.8 . . ?
B7B B11B B10B 107.7 . . ?
B8B B11B B10B 109.9 . . ?
B6B B11B H8 118(6) . . ?
B9B B11B H8 136(6) . . ?
B7B B11B H8 101(6) . . ?
B8B B11B H8 108(6) . . ?
B10B B11B H8 141(6) . . ?
C121 P1 C111 101.74(14) . . ?
C121 P1 C1 105.70(14) . . ?
C111 P1 C1 101.39(14) . . ?
C121 P1 Ru 112.19(9) . . ?
C111 P1 Ru 120.41(10) . . ?
C1 P1 Ru 113.69(10) . . ?
C211 P2 C221 100.49(13) . . ?
C211 P2 C3 101.97(14) . . ?
C221 P2 C3 106.11(14) . . ?
C211 P2 Ru 119.67(10) . . ?
C221 P2 Ru 112.64(10) . . ?
C3 P2 Ru 114.20(9) . . ?
C321 P3 C311 100.51(14) . . ?
C321 P3 C4 102.37(14) . . ?
C311 P3 C4 106.74(14) . . ?
C321 P3 Ru 120.58(11) . . ?
C311 P3 Ru 111.10(9) . . ?
C4 P3 Ru 113.94(10) . . ?
P3 Ru P2 89.14(3) . . ?
P3 Ru P1 88.57(3) . . ?
P2 Ru P1 88.92(3) . . ?
P3 Ru B6 110.38(9) . . ?
P2 Ru B6 110.75(9) . . ?
P1 Ru B6 152.23(9) . . ?
P3 Ru B5B 110.0(6) . . ?
P2 Ru B5B 106.9(7) . . ?
P1 Ru B5B 155.4(7) . . ?
B6 Ru B5B 4.0(7) . . ?
P3 Ru B1 106.69(8) . . ?
P2 Ru B1 151.96(8) . . ?
P1 Ru B1 113.92(8) . . ?
B6 Ru B1 42.35(11) . . ?
B5B Ru B1 46.3(7) . . ?
P3 Ru B7 147.38(9) . . ?
P2 Ru B7 115.34(9) . . ?
P1 Ru B7 111.85(9) . . ?
B6 Ru B7 42.51(12) . . ?
B5B Ru B7 44.5(7) . . ?
B1 Ru B7 42.45(11) . . ?
P3 Ru B1B 110.5(6) . . ?
P2 Ru B1B 152.3(8) . . ?
P1 Ru B1B 110.2(7) . . ?
B6 Ru B1B 45.0(8) . . ?
B5B Ru B1B 48.9(8) . . ?
B1 Ru B1B 5.1(6) . . ?
B7 Ru B1B 39.6(7) . . ?
P3 Ru B6B 152.0(8) . . ?
P2 Ru B6B 110.5(10) . . ?
P1 Ru B6B 110.8(11) . . ?
B6 Ru B6B 44.9(10) . . ?
B5B Ru B6B 46.4(9) . . ?
B1 Ru B6B 47.6(9) . . ?
B7 Ru B6B 5.2(9) . . ?
B1B Ru B6B 44.7(7) . . ?
P3 Ru H1 85.5(12) . . ?
P2 Ru H1 174.4(12) . . ?
P1 Ru H1 92.3(12) . . ?
B6 Ru H1 70.0(12) . . ?
B5B Ru H1 73.8(13) . . ?
B1 Ru H1 30.4(12) . . ?
B7 Ru H1 69.1(12) . . ?
B1B Ru H1 31.0(14) . . ?
B6B Ru H1 74.1(15) . . ?
P3 Ru H6 93.4(13) . . ?
P2 Ru H6 86.5(13) . . ?
P1 Ru H6 174.9(13) . . ?
B6 Ru H6 30.0(12) . . ?
B5B Ru H6 26.5(14) . . ?
B1 Ru H6 70.0(13) . . ?
B7 Ru H6 68.5(13) . . ?
B1B Ru H6 73.5(15) . . ?
B6B Ru H6 69.1(17) . . ?
H1 Ru H6 92.5(17) . . ?
P3 Ru H7 174.0(11) . . ?
P2 Ru H7 96.2(11) . . ?
P1 Ru H7 88.9(11) . . ?
B6 Ru H7 70.2(12) . . ?
B5B Ru H7 71.0(13) . . ?
B1 Ru H7 69.5(12) . . ?
B7 Ru H7 30.6(12) . . ?
B1B Ru H7 65.4(13) . . ?
B6B Ru H7 26.5(14) . . ?
H1 Ru H7 89.2(16) . . ?
H6 Ru H7 89.6(17) . . ?

loop_
_geom_bond_atom_site_label_1
_geom_bond_atom_site_label_2
_geom_bond_distance
_geom_bond_site_symmetry_2
_geom_bond_publ_flag
C1 C2 1.546(4) . ?
C1 P1 1.849(3) . ?
C1 H1A 0.94(4) . ?
C1 H1B 0.94(3) . ?
C2 C5 1.536(4) . ?
C2 C3 1.539(4) . ?
C2 C4 1.541(4) . ?
C3 P2 1.845(3) . ?
C3 H3A 0.96(4) . ?
C3 H3B 0.94(4) . ?
C4 P3 1.841(3) . ?
C4 H4A 0.99(4) . ?
C4 H4B 0.96(5) . ?
C5 H5A 1.03(4) . ?
C5 H5B 0.94(4) . ?
C5 H5C 0.94(4) . ?
C10 Cl2 1.602(9) . ?
C10 Cl1 1.741(8) . ?
C10 H10A 0.9700 . ?
C10 H10B 0.9700 . ?
C111 C112 1.380(5) . ?
C111 C116 1.401(4) . ?
C111 P1 1.834(3) . ?
C112 C113 1.394(5) . ?
C112 H112 0.95(5) . ?
C113 C114 1.370(7) . ?
C113 H113 0.83(5) . ?
C114 C115 1.382(7) . ?
C114 H114 0.80(6) . ?
C115 C116 1.387(5) . ?
C115 H115 0.93(5) . ?
C116 H116 0.93(5) . ?
C121 C126 1.389(4) . ?
C121 C122 1.398(4) . ?
C121 P1 1.832(3) . ?
C122 C123 1.388(5) . ?
C122 H122 0.98(5) . ?
C123 C124 1.388(5) . ?
C123 H123 0.92(5) . ?
C124 C125 1.373(5) . ?
C124 H124 0.88(5) . ?
C125 C126 1.389(5) . ?
C125 H125 0.89(4) . ?
C126 H126 0.97(4) . ?
C211 C212 1.388(4) . ?
C211 C216 1.394(4) . ?
C211 P2 1.823(3) . ?
C212 C213 1.387(4) . ?
C212 H212 0.83(5) . ?
C213 C214 1.378(5) . ?
C213 H213 0.96(4) . ?
C214 C215 1.385(5) . ?
C214 H214 0.90(4) . ?
C215 C216 1.383(4) . ?
C215 H215 0.88(5) . ?
C216 H216 0.92(4) . ?
C221 C226 1.386(4) . ?
C221 C222 1.392(5) . ?
C221 P2 1.829(3) . ?
C222 C223 1.395(5) . ?
C222 H222 0.95(4) . ?
C223 C224 1.379(7) . ?
C223 H223 0.89(5) . ?
C224 C225 1.371(7) . ?
C224 H224 0.92(5) . ?
C225 C226 1.396(5) . ?
C225 H225 0.94(5) . ?
C226 H226 0.92(4) . ?
C311 C316 1.389(5) . ?
C311 C312 1.395(5) . ?
C311 P3 1.831(3) . ?
C312 C313 1.390(5) . ?
C312 H312 0.88(4) . ?
C313 C314 1.378(6) . ?
C313 H313 0.89(4) . ?
C314 C315 1.376(6) . ?
C314 H314 0.92(5) . ?
C315 C316 1.399(5) . ?
C315 H315 0.95(5) . ?
C316 H316 0.93(4) . ?
C321 C322 1.390(5) . ?
C321 C326 1.401(5) . ?
C321 P3 1.828(3) . ?
C322 C323 1.391(5) . ?
C322 H322 0.96(5) . ?
C323 C324 1.379(6) . ?
C323 H323 0.93(4) . ?
C324 C325 1.379(7) . ?
C324 H324 0.88(5) . ?
C325 C326 1.389(5) . ?
C325 H325 0.86(5) . ?
C326 H326 0.89(4) . ?
Sn1 B1 2.359(4) . ?
Sn1 B3 2.393(4) . ?
Sn1 B4 2.397(4) . ?
Sn1 B2 2.416(4) . ?
Sn1 B5 2.417(4) . ?
B1 B6 1.716(5) . ?
B1 B7 1.732(5) . ?
B1 B5 1.806(5) . ?
B1 B2 1.814(5) . ?
B1 Ru 2.387(3) . ?
B1 H1 1.22(4) . ?
B2 B7 1.747(5) . ?
B2 B8 1.794(5) . ?
B2 B3 1.811(5) . ?
B2 H2 1.11(4) . ?
B3 B9 1.774(6) . ?
B3 B8 1.781(6) . ?
B3 B4 1.855(6) . ?
B3 H3 1.15(5) . ?
B4 B9 1.771(6) . ?
B4 B10 1.779(6) . ?
B4 B5 1.793(5) . ?
B4 H4 1.10(5) . ?
B5 B6 1.722(5) . ?
B5 B10 1.801(6) . ?
B6 B7 1.727(5) . ?
B6 B11 1.766(5) . ?
B6 B10 1.794(6) . ?
B6 Ru 2.365(4) . ?
B6 H6 1.19(4) . ?
B7 B8 1.765(5) . ?
B7 B11 1.775(5) . ?
B7 Ru 2.398(4) . ?
B7 H7 1.23(4) . ?
B8 B11 1.799(6) . ?
B8 B9 1.803(6) . ?
B8 H8 0.97(4) . ?
B9 B11 1.770(6) . ?
B9 B10 1.792(6) . ?
B9 H9 1.22(4) . ?
B10 B11 1.814(6) . ?
B10 H10 1.1000 . ?
B11 H11 1.07(4) . ?
Sn1B B1B 2.56(2) . ?
Sn1B B3B 2.60(2) . ?
Sn1B B4B 2.60(2) . ?
Sn1B B5B 2.61(2) . ?
Sn1B B2B 2.63(2) . ?
B1B B6B 1.870(16) . ?
B1B B7B 1.874(16) . ?
B1B B2B 1.968(17) . ?
B1B B5B 1.992(17) . ?
B1B Ru 2.43(3) . ?
B1B H1 1.27(5) . ?
B2B B7B 1.895(16) . ?
B2B B8B 1.954(17) . ?
B2B B3B 1.966(17) . ?
B3B B9B 1.936(17) . ?
B3B B8B 1.942(17) . ?
B3B B4B 2.020(17) . ?
B3B H4 1.05(5) . ?
B4B B9B 1.932(17) . ?
B4B B10B 1.934(17) . ?
B4B B5B 1.967(17) . ?
B5B B6B 1.915(17) . ?
B5B B10B 1.994(17) . ?
B5B Ru 2.38(4) . ?
B5B H6 1.08(5) . ?
B6B B7B 1.871(16) . ?
B6B B11B 1.923(17) . ?
B6B B10B 1.966(17) . ?
B6B Ru 2.48(4) . ?
B6B H7 1.15(5) . ?
B7B B8B 1.931(17) . ?
B7B B11B 1.936(17) . ?
B7B H2 1.02(5) . ?
B8B B9B 1.963(17) . ?
B8B B11B 1.964(17) . ?
B8B H3 0.82(6) . ?
B9B B11B 1.931(17) . ?
B9B B10B 1.948(17) . ?
B9B H9 0.90(5) . ?
B10B B11B 1.978(17) . ?
B10B H11 0.83(5) . ?
B11B H8 0.66(5) . ?
P1 Ru 2.2861(7) . ?
P2 Ru 2.2854(7) . ?
P3 Ru 2.2599(7) . ?
Ru H1 1.89(4) . ?
Ru H6 1.94(4) . ?
Ru H7 1.90(4) . ?
